data_2241475
loop_
_publ_author_name
'Chebout, Oussama'
'Boudraa, Mhamed'
'Bouacida, Sofiane'
'Merazig, Hocine'
'Boudaren, Chaouki'

_publ_section_title
;
 <i>catena</i>-Poly[bis(1,3-benzothiazol-3-ium)
 [[dichloridoantimonate(III)]-di-\m-chlorido-\m-oxido-[chloridoantimonate(III)]-\m-chlorido]]
;
_journal_coeditor_code HG5468
_journal_issue 2
_journal_name_full 'Acta Crystallographica Section E'
_journal_page_first 212
_journal_page_last 214
_journal_paper_doi 10.1107/S2056989016000785
_journal_volume 72
_journal_year 2016
_chemical_formula_iupac '(C7 H6 N S)2 [Sb2 Cl6 O]'
_chemical_formula_moiety '2(C7 H6 N S +), Cl6 O Sb2 2-'
_chemical_formula_sum 'C14 H12 Cl6 N2 O S2 Sb2'
_chemical_formula_weight 744.58
_chemical_name_systematic
;<i>catena</i>-Poly[1,3-benzothiazol-3-ium
[[dichloridoantimonate(III)]-di-\m-chlorido-\m-oxido-[chloridoantimonate(III)]-\m-chlorido]]
;
_space_group_IT_number 14
_symmetry_cell_setting monoclinic
_symmetry_space_group_name_Hall '-P 2ybc'
_symmetry_space_group_name_H-M 'P 1 21/c 1'
_atom_sites_solution_hydrogens geom
_atom_sites_solution_primary direct
_atom_sites_solution_secondary difmap
_audit_conform_dict_name cif_core.dic
_audit_conform_dict_version 2.3
_audit_creation_method 'WinGX routine CIF_UPDATE'
_cell_angle_alpha 90
_cell_angle_beta 111.6740(10)
_cell_angle_gamma 90
_cell_formula_units_Z 4
_cell_length_a 10.2826(2)
_cell_length_b 16.2448(3)
_cell_length_c 14.9849(3)
_cell_measurement_reflns_used 8790
_cell_measurement_temperature 295(2)
_cell_measurement_theta_max 27.48
_cell_measurement_theta_min 2.47
_cell_volume 2326.09(8)
_computing_cell_refinement
;
SAINT (Bruker, 2011)
;
_computing_data_collection
;
APEX2 (Bruker, 2011)
;
_computing_data_reduction
;
SAINT (Bruker, 2011)
;
_computing_molecular_graphics
;
ORTEP-3 for Windows (Farrugia, 2012) and
DIAMOND (Brandenburg & Berndt, 2001)
;
_computing_publication_material
;
WinGX (Farrugia, 2012)
;
_computing_structure_refinement
;
SHELXL97 (Sheldrick, 2008)
;
_computing_structure_solution
;
SIR2002 (Burla <i>et al.</i>,  2005)
;
_diffrn_ambient_temperature 295(2)
_diffrn_measured_fraction_theta_full 0.996
_diffrn_measured_fraction_theta_max 0.996
_diffrn_measurement_device_type 'Bruker APEXII CCD'
_diffrn_measurement_method '\f and \w scans'
_diffrn_radiation_monochromator graphite
_diffrn_radiation_source 'sealed tube'
_diffrn_radiation_type MoK\a
_diffrn_radiation_wavelength 0.71073
_diffrn_reflns_av_R_equivalents 0.0259
_diffrn_reflns_limit_h_max 13
_diffrn_reflns_limit_h_min -11
_diffrn_reflns_limit_k_max 21
_diffrn_reflns_limit_k_min -19
_diffrn_reflns_limit_l_max 18
_diffrn_reflns_limit_l_min -19
_diffrn_reflns_number 20349
_diffrn_reflns_theta_full 27.54
_diffrn_reflns_theta_max 27.54
_diffrn_reflns_theta_min 2.9
_exptl_absorpt_coefficient_mu 3.201
_exptl_absorpt_correction_T_max 0.7456
_exptl_absorpt_correction_T_min 0.6304
_exptl_absorpt_correction_type multi-scan
_exptl_absorpt_process_details
;
(SADABS; Sheldrick, 2002)
;
_exptl_crystal_colour colorless
_exptl_crystal_density_diffrn 2.126
_exptl_crystal_density_method 'not measured'
_exptl_crystal_description block
_exptl_crystal_F_000 1416
_exptl_crystal_size_max 0.17
_exptl_crystal_size_mid 0.13
_exptl_crystal_size_min 0.11
_refine_diff_density_max 0.54
_refine_diff_density_min -0.768
_refine_ls_extinction_method none
_refine_ls_goodness_of_fit_ref 1.022
_refine_ls_hydrogen_treatment constr
_refine_ls_matrix_type full
_refine_ls_number_parameters 244
_refine_ls_number_reflns 5344
_refine_ls_number_restraints 0
_refine_ls_restrained_S_all 1.022
_refine_ls_R_factor_all 0.0284
_refine_ls_R_factor_gt 0.0217
_refine_ls_shift/su_max 0.001
_refine_ls_shift/su_mean 0
_refine_ls_structure_factor_coef Fsqd
_refine_ls_weighting_details 'calc w=1/[\s^2^(Fo^2^)+(0.0186P)^2^+1.5448P] where P=(Fo^2^+2Fc^2^)/3'
_refine_ls_weighting_scheme calc
_refine_ls_wR_factor_gt 0.0466
_refine_ls_wR_factor_ref 0.0495
_reflns_number_gt 4627
_reflns_number_total 5344
_reflns_threshold_expression >2sigma(I)
_cod_data_source_file hg5468sup1.cif
_cod_data_source_block I
_cod_original_sg_symbol_H-M 'P 21/c'
_cod_database_code 2241475

loop_
_symmetry_equiv_pos_as_xyz
'x, y, z'
'-x, y+1/2, -z+1/2'
'-x, -y, -z'
'x, -y-1/2, z-1/2'

loop_
_atom_site_type_symbol
_atom_site_label
_atom_site_fract_x
_atom_site_fract_y
_atom_site_fract_z
_atom_site_U_iso_or_equiv
_atom_site_adp_type
_atom_site_calc_flag
_atom_site_refinement_flags
_atom_site_occupancy
_atom_site_symmetry_multiplicity
S S1 0.36748(12) 0.17148(5) 0.98344(7) 0.0662(3) Uani d . 1 1
N N1 0.1904(3) 0.05865(18) 0.94373(19) 0.0539(7) Uani d . 1 1
H H1N 0.114 0.0319 0.9156 0.065 Uiso d R 1 1
C C1 0.2113(4) 0.1303(2) 0.9189(2) 0.0653(10) Uani d . 1 1
H H1 0.1448 0.1582 0.8683 0.078 Uiso calc R 1 1
C C2 0.4125(3) 0.08232(16) 1.05140(19) 0.0386(6) Uani d . 1 1
C C3 0.5374(3) 0.0621(2) 1.1261(2) 0.0509(8) Uani d . 1 1
H H3 0.612 0.0988 1.147 0.061 Uiso calc R 1 1
C C4 0.5459(3) -0.0141(2) 1.1676(2) 0.0528(8) Uani d . 1 1
H H4 0.6282 -0.0293 1.2172 0.063 Uiso calc R 1 1
C C5 0.4350(4) -0.0684(2) 1.1374(2) 0.0516(8) Uani d . 1 1
H H5 0.4439 -0.1191 1.1678 0.062 Uiso calc R 1 1
C C6 0.3131(3) -0.04978(18) 1.0645(2) 0.0474(7) Uani d . 1 1
H H6 0.2391 -0.087 1.0443 0.057 Uiso calc R 1 1
C C7 0.3030(3) 0.02653(17) 1.02135(19) 0.0372(6) Uani d . 1 1
S S2 0.52690(8) 0.11063(4) 0.59703(6) 0.04448(17) Uani d . 1 1
N N2 0.7036(2) 0.00265(15) 0.68158(18) 0.0436(6) Uani d . 1 1
H H2N 0.7828 -0.0203 0.7127 0.052 Uiso d R 1 1
C C8 0.6923(3) 0.07956(18) 0.6561(2) 0.0465(7) Uani d . 1 1
H H8 0.769 0.1143 0.6695 0.056 Uiso calc R 1 1
C C9 0.4653(3) 0.01241(16) 0.60657(18) 0.0339(6) Uani d . 1 1
C C10 0.3292(3) -0.01737(19) 0.5748(2) 0.0431(7) Uani d . 1 1
H H10 0.2533 0.0166 0.5433 0.052 Uiso calc R 1 1
C C11 0.3111(3) -0.0985(2) 0.5917(2) 0.0501(7) Uani d . 1 1
H H11 0.2208 -0.1199 0.5712 0.06 Uiso calc R 1 1
C C12 0.4237(3) -0.15006(19) 0.6385(2) 0.0530(8) Uani d . 1 1
H H12 0.4069 -0.205 0.6482 0.064 Uiso calc R 1 1
C C13 0.5579(3) -0.12215(18) 0.6705(2) 0.0481(7) Uani d . 1 1
H H13 0.6331 -0.1567 0.7016 0.058 Uiso calc R 1 1
C C14 0.5770(3) -0.03964(16) 0.65440(19) 0.0359(6) Uani d . 1 1
Sb Sb1 -0.067085(18) 0.323213(10) 0.767483(12) 0.03143(5) Uani d . 1 1
Sb Sb2 0.053422(18) 0.221298(11) 0.613337(12) 0.03397(5) Uani d . 1 1
Cl Cl1 0.01992(9) 0.07748(5) 0.63368(7) 0.0589(2) Uani d . 1 1
Cl Cl2 0.30403(7) 0.20616(5) 0.68094(6) 0.05062(18) Uani d . 1 1
Cl Cl3 0.13613(8) 0.35386(5) 0.91846(5) 0.05065(18) Uani d . 1 1
Cl Cl4 -0.14276(8) 0.21318(5) 0.84967(6) 0.05007(18) Uani d . 1 1
Cl Cl5 -0.24438(8) 0.26668(4) 0.59142(6) 0.04931(18) Uani d . 1 1
O O1 0.05721(19) 0.24501(12) 0.74157(12) 0.0391(4) Uani d . 1 1
Cl Cl6 0.04721(8) 0.42304(5) 0.64881(6) 0.0558(2) Uani d . 1 1

loop_
_atom_site_aniso_label
_atom_site_aniso_U_11
_atom_site_aniso_U_22
_atom_site_aniso_U_33
_atom_site_aniso_U_12
_atom_site_aniso_U_13
_atom_site_aniso_U_23
S1 0.0921(7) 0.0379(4) 0.0703(6) 0.0017(4) 0.0319(5) 0.0061(4)
N1 0.0376(13) 0.0731(19) 0.0455(15) 0.0001(13) 0.0092(12) -0.0065(14)
C1 0.073(2) 0.071(2) 0.0456(19) 0.042(2) 0.0148(18) 0.0111(17)
C2 0.0497(16) 0.0334(13) 0.0350(15) -0.0018(12) 0.0181(13) -0.0021(11)
C3 0.0474(17) 0.062(2) 0.0414(17) -0.0141(15) 0.0139(14) -0.0112(15)
C4 0.0485(18) 0.076(2) 0.0313(15) 0.0127(17) 0.0116(14) 0.0045(15)
C5 0.070(2) 0.0477(17) 0.0422(17) 0.0085(16) 0.0267(17) 0.0122(14)
C6 0.0581(19) 0.0430(16) 0.0458(17) -0.0131(14) 0.0247(15) -0.0014(13)
C7 0.0363(14) 0.0440(15) 0.0308(14) 0.0019(12) 0.0117(12) -0.0024(11)
S2 0.0533(4) 0.0327(3) 0.0566(5) 0.0085(3) 0.0310(4) 0.0065(3)
N2 0.0318(12) 0.0456(13) 0.0510(15) 0.0069(11) 0.0125(11) -0.0009(11)
C8 0.0454(17) 0.0419(16) 0.060(2) -0.0037(13) 0.0282(15) -0.0071(14)
C9 0.0385(14) 0.0333(13) 0.0329(14) 0.0054(11) 0.0168(12) 0.0027(11)
C10 0.0368(15) 0.0549(18) 0.0368(15) 0.0077(13) 0.0125(12) 0.0067(13)
C11 0.0422(16) 0.061(2) 0.0444(17) -0.0152(15) 0.0135(14) -0.0025(15)
C12 0.062(2) 0.0387(16) 0.058(2) -0.0107(15) 0.0214(17) 0.0041(14)
C13 0.0533(18) 0.0384(15) 0.0495(18) 0.0097(14) 0.0153(15) 0.0106(13)
C14 0.0344(13) 0.0375(14) 0.0357(14) 0.0054(11) 0.0127(12) 0.0011(11)
Sb1 0.03409(9) 0.02825(9) 0.03458(10) 0.00560(7) 0.01575(7) -0.00018(7)
Sb2 0.03473(10) 0.04105(10) 0.02678(9) 0.00516(8) 0.01211(7) -0.00064(7)
Cl1 0.0568(5) 0.0425(4) 0.0830(6) -0.0050(4) 0.0325(4) -0.0093(4)
Cl2 0.0351(4) 0.0611(5) 0.0567(5) 0.0025(3) 0.0181(3) -0.0138(4)
Cl3 0.0601(5) 0.0487(4) 0.0381(4) -0.0131(4) 0.0122(3) -0.0065(3)
Cl4 0.0570(4) 0.0486(4) 0.0529(4) -0.0093(3) 0.0301(4) 0.0031(3)
Cl5 0.0457(4) 0.0430(4) 0.0491(4) -0.0024(3) 0.0057(3) 0.0020(3)
O1 0.0460(11) 0.0463(11) 0.0271(9) 0.0225(9) 0.0160(8) 0.0044(8)
Cl6 0.0466(4) 0.0579(5) 0.0518(5) -0.0107(4) 0.0051(4) 0.0103(4)

loop_
_atom_type_symbol
_atom_type_description
_atom_type_scat_dispersion_real
_atom_type_scat_dispersion_imag
_atom_type_scat_source
C C 0.0033 0.0016 'International Tables Vol C Tables 4.2.6.8 and 6.1.1.4'
H H 0 0 'International Tables Vol C Tables 4.2.6.8 and 6.1.1.4'
Cl Cl 0.1484 0.1585 'International Tables Vol C Tables 4.2.6.8 and 6.1.1.4'
N N 0.0061 0.0033 'International Tables Vol C Tables 4.2.6.8 and 6.1.1.4'
O O 0.0106 0.006 'International Tables Vol C Tables 4.2.6.8 and 6.1.1.4'
S S 0.1246 0.1234 'International Tables Vol C Tables 4.2.6.8 and 6.1.1.4'
Sb Sb -0.5866 1.5461 'International Tables Vol C Tables 4.2.6.8 and 6.1.1.4'

loop_
_geom_angle_atom_site_label_1
_geom_angle_atom_site_label_2
_geom_angle_atom_site_label_3
_geom_angle
C1 S1 C2 89.81(16)
C1 N1 C7 114.1(3)
C1 N1 H1N 123
C7 N1 H1N 122.9
N1 C1 S1 115.3(3)
N1 C1 H1 122.3
S1 C1 H1 122.3
C7 C2 C3 120.2(3)
C7 C2 S1 110.3(2)
C3 C2 S1 129.4(2)
C4 C3 C2 117.5(3)
C4 C3 H3 121.3
C2 C3 H3 121.3
C3 C4 C5 121.4(3)
C3 C4 H4 119.3
C5 C4 H4 119.3
C6 C5 C4 121.8(3)
C6 C5 H5 119.1
C4 C5 H5 119.1
C5 C6 C7 117.6(3)
C5 C6 H6 121.2
C7 C6 H6 121.2
C6 C7 C2 121.5(3)
C6 C7 N1 128.1(3)
C2 C7 N1 110.4(3)
C8 S2 C9 90.54(14)
C8 N2 C14 114.6(2)
C8 N2 H2N 122.7
C14 N2 H2N 122.7
N2 C8 S2 114.0(2)
N2 C8 H8 123
S2 C8 H8 123
C10 C9 C14 120.0(2)
C10 C9 S2 130.0(2)
C14 C9 S2 110.0(2)
C11 C10 C9 117.5(3)
C11 C10 H10 121.2
C9 C10 H10 121.2
C10 C11 C12 121.9(3)
C10 C11 H11 119.1
C12 C11 H11 119.1
C13 C12 C11 121.6(3)
C13 C12 H12 119.2
C11 C12 H12 119.2
C12 C13 C14 116.8(3)
C12 C13 H13 121.6
C14 C13 H13 121.6
C13 C14 N2 127.1(3)
C13 C14 C9 122.1(3)
N2 C14 C9 110.8(2)
O1 Sb1 Cl4 88.74(6)
O1 Sb1 Cl3 85.37(6)
Cl4 Sb1 Cl3 90.28(3)
O1 Sb1 Cl5 80.90(6)
Cl4 Sb1 Cl5 91.00(3)
Cl3 Sb1 Cl5 166.17(3)
O1 Sb1 Cl6 78.52(6)
Cl4 Sb1 Cl6 166.56(3)
Cl3 Sb1 Cl6 92.87(2)
Cl5 Sb1 Cl6 82.88(2)
O1 Sb2 Cl1 91.07(6)
O1 Sb2 Cl2 88.67(6)
Cl1 Sb2 Cl2 91.64(3)
O1 Sb2 Cl5 73.22(5)
Cl1 Sb2 Cl5 93.65(2)
Cl2 Sb2 Cl5 161.21(2)
O1 Sb2 Cl6 69.00(6)
Cl1 Sb2 Cl6 158.15(3)
Cl2 Sb2 Cl6 96.56(2)
Cl5 Sb2 Cl6 72.59(2)
Sb1 Cl5 Sb2 72.175(18)
Sb1 O1 Sb2 123.56(9)
Sb1 Cl6 Sb2 65.814(16)

loop_
_geom_bond_atom_site_label_1
_geom_bond_atom_site_label_2
_geom_bond_distance
S1 C1 1.678(4)
S1 C2 1.732(3)
N1 C1 1.265(4)
N1 C7 1.404(4)
N1 H1N 0.8599
C1 H1 0.93
C2 C7 1.385(4)
C2 C3 1.396(4)
C3 C4 1.373(5)
C3 H3 0.93
C4 C5 1.379(4)
C4 H4 0.93
C5 C6 1.358(4)
C5 H5 0.93
C6 C7 1.384(4)
C6 H6 0.93
S2 C8 1.679(3)
S2 C9 1.742(3)
N2 C8 1.299(4)
N2 C14 1.392(3)
N2 H2N 0.8599
C8 H8 0.93
C9 C10 1.388(4)
C9 C14 1.393(3)
C10 C11 1.368(4)
C10 H10 0.93
C11 C12 1.391(4)
C11 H11 0.93
C12 C13 1.360(4)
C12 H12 0.93
C13 C14 1.389(4)
C13 H13 0.93
Sb1 O1 1.9404(16)
Sb1 Cl4 2.4545(7)
Sb1 Cl3 2.4982(8)
Sb1 Cl5 2.7522(8)
Sb1 Cl6 2.9524(8)
Sb2 O1 1.9460(17)
Sb2 Cl1 2.3974(8)
Sb2 Cl2 2.4081(7)
Sb2 Cl5 3.0473(8)
Sb2 Cl6 3.3244(9)

loop_
_geom_hbond_atom_site_label_D
_geom_hbond_atom_site_label_H
_geom_hbond_atom_site_label_A
_geom_hbond_site_symmetry_A
_geom_hbond_distance_DH
_geom_hbond_distance_HA
_geom_hbond_distance_DA
_geom_hbond_angle_DHA
_geom_hbond_publ_flag
N1 H1N Cl6 2_546 0.8600 2.3700 3.200(3) 162.00 yes
N2 H2N Cl6 2_646 0.8600 2.3500 3.145(3) 153.00 yes
C1 H1 O1 . 0.9300 2.2700 3.152(4) 159.00 yes
C8 H8 Cl5 1_655 0.9300 2.7200 3.327(3) 124.00 yes
C10 H10 Cl3 4_565 0.9300 2.7800 3.612(3) 150.00 yes
C13 H13 Cl2 2_646 0.9300 2.7600 3.524(3) 140.00 yes

loop_
_geom_torsion_atom_site_label_1
_geom_torsion_atom_site_label_2
_geom_torsion_atom_site_label_3
_geom_torsion_atom_site_label_4
_geom_torsion
C7 N1 C1 S1 -0.1(4)
C2 S1 C1 N1 0.8(3)
C1 S1 C2 C7 -1.2(2)
C1 S1 C2 C3 178.1(3)
C7 C2 C3 C4 -0.2(4)
S1 C2 C3 C4 -179.4(2)
C2 C3 C4 C5 -0.6(5)
C3 C4 C5 C6 1.0(5)
C4 C5 C6 C7 -0.5(4)
C5 C6 C7 C2 -0.3(4)
C5 C6 C7 N1 178.1(3)
C3 C2 C7 C6 0.7(4)
S1 C2 C7 C6 180.0(2)
C3 C2 C7 N1 -178.0(3)
S1 C2 C7 N1 1.3(3)
C1 N1 C7 C6 -179.4(3)
C1 N1 C7 C2 -0.8(4)
C14 N2 C8 S2 0.6(3)
C9 S2 C8 N2 0.1(2)
C8 S2 C9 C10 179.2(3)
C8 S2 C9 C14 -0.7(2)
C14 C9 C10 C11 -0.6(4)
S2 C9 C10 C11 179.5(2)
C9 C10 C11 C12 -0.1(4)
C10 C11 C12 C13 0.4(5)
C11 C12 C13 C14 0.2(5)
C12 C13 C14 N2 179.1(3)
C12 C13 C14 C9 -1.0(4)
C8 N2 C14 C13 178.9(3)
C8 N2 C14 C9 -1.1(3)
C10 C9 C14 C13 1.2(4)
S2 C9 C14 C13 -178.9(2)
C10 C9 C14 N2 -178.8(2)
S2 C9 C14 N2 1.1(3)
O1 Sb1 Cl5 Sb2 -17.75(6)
Cl4 Sb1 Cl5 Sb2 -106.31(2)
Cl3 Sb1 Cl5 Sb2 -11.07(11)
Cl6 Sb1 Cl5 Sb2 61.70(2)
O1 Sb2 Cl5 Sb1 18.27(6)
Cl1 Sb2 Cl5 Sb1 108.29(3)
Cl2 Sb2 Cl5 Sb1 2.25(9)
Cl6 Sb2 Cl5 Sb1 -54.403(18)
Cl4 Sb1 O1 Sb2 124.26(11)
Cl3 Sb1 O1 Sb2 -145.35(12)
Cl5 Sb1 O1 Sb2 33.05(11)
Cl6 Sb1 O1 Sb2 -51.47(11)
Cl1 Sb2 O1 Sb1 -124.01(11)
Cl2 Sb2 O1 Sb1 144.37(12)
Cl5 Sb2 O1 Sb1 -30.53(10)
Cl6 Sb2 O1 Sb1 46.83(10)
O1 Sb1 Cl6 Sb2 24.73(6)
Cl4 Sb1 Cl6 Sb2 6.05(11)
Cl3 Sb1 Cl6 Sb2 109.41(2)
Cl5 Sb1 Cl6 Sb2 -57.378(18)
O1 Sb2 Cl6 Sb1 -25.97(6)
Cl1 Sb2 Cl6 Sb1 -0.64(7)
Cl2 Sb2 Cl6 Sb1 -112.00(2)
Cl5 Sb2 Cl6 Sb1 52.283(18)

_cod_database_fobs_code 2241475
